data_8105753
loop_
_publ_author_name
'Zhang, Guo-Tao'
'Wang, Hua'
'Li, Hong-Ya'
'Yan, Biao'

_publ_section_title
;
 Crystal structure of bis(5-amino-1,2,4-triazol-4-ium-3-yl)methane
 sulfate, C5H10N8O4S
;
_journal_issue 4
_journal_name_full 'Zeitschrift f\"ur Kristallographie - New Crystal Structures'
_journal_page_first 571
_journal_page_last 572
_journal_paper_doi 10.1515/ncrs-2022-0133
_journal_volume 237
_journal_year 2022
_chemical_formula_moiety
;
C5 H10 N8 2+,S1 O4 2-
;
_chemical_formula_sum 'C5 H10 N8 O4 S'
_chemical_formula_weight 278.27
_chemical_name_systematic
; 
 bis(5-amino-1,2,4-triazol-4-ium-3-yl)methane sulfate
;
_space_group_crystal_system orthorhombic
_space_group_IT_number 32
_space_group_name_Hall 'P 2 -2ab'
_space_group_name_H-M_alt 'P b a 2'
_atom_sites_solution_hydrogens mixed
_atom_sites_solution_primary direct
_atom_sites_solution_secondary difmap
_cell_angle_alpha 90
_cell_angle_beta 90
_cell_angle_gamma 90
_cell_formula_units_Z 2
_cell_length_a 7.7320(11)
_cell_length_b 12.8686(19)
_cell_length_c 5.0657(8)
_cell_measurement_reflns_used 1518
_cell_measurement_temperature 296(2)
_cell_measurement_theta_max 29.24
_cell_measurement_theta_min 3.07
_cell_volume 504.04(13)
_computing_cell_refinement 'SAINT (Bruker, 2009)'
_computing_data_collection 'APEX2 (Bruker, 2009)'
_computing_data_reduction 'SAINT (Bruker, 2009)'
_computing_molecular_graphics 'SHELXTL (Sheldrick, 2008)'
_computing_publication_material 'SHELXTL (Sheldrick, 2008)'
_computing_structure_refinement 'SHELXL-2018/3 (Sheldrick, 2015)'
_computing_structure_solution 'SHELXS-97 (Sheldrick, 2008)'
_diffrn_ambient_temperature 296(2)
_diffrn_measured_fraction_theta_full 1.000
_diffrn_measured_fraction_theta_max 0.913
_diffrn_measurement_device_type 'Bruker APEX-II CCD'
_diffrn_measurement_method '\f and \w scans'
_diffrn_radiation_type MoK\a
_diffrn_radiation_wavelength 0.71073
_diffrn_reflns_av_R_equivalents 0.0270
_diffrn_reflns_av_unetI/netI 0.0310
_diffrn_reflns_Laue_measured_fraction_full 1.000
_diffrn_reflns_Laue_measured_fraction_max 0.913
_diffrn_reflns_limit_h_max 7
_diffrn_reflns_limit_h_min -10
_diffrn_reflns_limit_k_max 18
_diffrn_reflns_limit_k_min -14
_diffrn_reflns_limit_l_max 7
_diffrn_reflns_limit_l_min -6
_diffrn_reflns_number 2909
_diffrn_reflns_point_group_measured_fraction_full 0.971
_diffrn_reflns_point_group_measured_fraction_max 0.836
_diffrn_reflns_theta_full 25.242
_diffrn_reflns_theta_max 29.946
_diffrn_reflns_theta_min 3.074
_exptl_absorpt_coefficient_mu 0.350
_exptl_absorpt_correction_T_max 0.955
_exptl_absorpt_correction_T_min 0.892
_exptl_absorpt_correction_type multi-scan
_exptl_absorpt_process_details '(SADABS; Sheldrick, 2009)'
_exptl_crystal_colour colourless
_exptl_crystal_density_diffrn 1.834
_exptl_crystal_density_method 'not measured'
_exptl_crystal_description rodlike
_exptl_crystal_F_000 288
_exptl_crystal_size_max 0.364
_exptl_crystal_size_mid 0.273
_exptl_crystal_size_min 0.132
_refine_diff_density_max 0.248
_refine_diff_density_min -0.349
_refine_diff_density_rms 0.061
_refine_ls_abs_structure_details
; 
 Flack x determined using 428 quotients [(I+)-(I-)]/[(I+)+(I-)] 
 (Parsons, Flack and Wagner, Acta Cryst. B69 (2013) 249-259). 
;
_refine_ls_abs_structure_Flack 0.13(4)
_refine_ls_extinction_coef 0.061(7)
_refine_ls_extinction_expression Fc^*^=kFc[1+0.001xFc^2^\l^3^/sin(2\q)]^-1/4^
_refine_ls_extinction_method 'SHELXL-2018/3 (Sheldrick 2018)'
_refine_ls_goodness_of_fit_ref 1.159
_refine_ls_hydrogen_treatment mixed
_refine_ls_matrix_type full
_refine_ls_number_parameters 104
_refine_ls_number_reflns 1218
_refine_ls_number_restraints 6
_refine_ls_restrained_S_all 1.158
_refine_ls_R_factor_all 0.0325
_refine_ls_R_factor_gt 0.0298
_refine_ls_shift/su_max 0.000
_refine_ls_shift/su_mean 0.000
_refine_ls_structure_factor_coef Fsqd
_refine_ls_weighting_details 'w=1/[\s^2^(Fo^2^)+(0.0265P)^2^+0.2035P] where P=(Fo^2^+2Fc^2^)/3'
_refine_ls_weighting_scheme calc
_refine_ls_wR_factor_gt 0.0673
_refine_ls_wR_factor_ref 0.0748
_reflns_Friedel_coverage 0.655
_reflns_Friedel_fraction_full 0.934
_reflns_Friedel_fraction_max 0.740
_reflns_number_gt 1144
_reflns_number_total 1218
_reflns_threshold_expression 'I > 2\s(I)'
_cod_data_source_file suppl_j_ncrs-2022-0133_suppl.cif
_cod_data_source_block 1
_cod_database_code 8105753
_shelx_space_group_comment
; 
The symmetry employed for this shelxl refinement is uniquely defined 
by the following loop, which should always be used as a source of 
symmetry information in preference to the above space-group names. 
They are only intended as comments. 
;
_shelx_estimated_absorpt_t_min 0.883
_shelx_estimated_absorpt_t_max 0.955

loop_
_space_group_symop_operation_xyz
'x, y, z'
'-x, -y, z'
'x+1/2, -y+1/2, z'
'-x+1/2, y+1/2, z'

loop_
_atom_site_label
_atom_site_type_symbol
_atom_site_fract_x
_atom_site_fract_y
_atom_site_fract_z
_atom_site_U_iso_or_equiv
_atom_site_adp_type
_atom_site_occupancy
_atom_site_site_symmetry_order
_atom_site_calc_flag
_atom_site_refinement_flags_posn
_atom_site_refinement_flags_adp
_atom_site_refinement_flags_occupancy
_atom_site_disorder_assembly
_atom_site_disorder_group
S1 S 1.000000 0.500000 0.0012(2) 0.0207(2) Uani 1 2 d S T P . .
N4 N 0.7524(3) 0.2499(2) 0.1393(6) 0.0301(6) Uani 1 1 d D . . . .
N3 N 0.8528(3) 0.10502(17) 0.3898(5) 0.0233(5) Uani 1 1 d D . . . .
N1 N 0.9411(3) 0.25576(18) 0.5071(5) 0.0275(5) Uani 1 1 d D . . . .
N2 N 1.0196(3) 0.18705(19) 0.6768(5) 0.0290(6) Uani 1 1 d . . . . .
O1 O 0.9325(3) 0.58532(14) -0.1606(5) 0.0312(5) Uani 1 1 d . . . . .
O2 O 0.8585(3) 0.45990(16) 0.1732(5) 0.0318(5) Uani 1 1 d . . . . .
C1 C 0.8421(3) 0.2077(2) 0.3321(6) 0.0228(6) Uani 1 1 d . . . . .
C2 C 0.9617(4) 0.0969(2) 0.6034(6) 0.0236(6) Uani 1 1 d . . . . .
C3 C 1.000000 0.000000 0.7544(8) 0.0271(9) Uani 1 2 d DS T P . .
H4A H 0.768(5) 0.3118(14) 0.099(9) 0.050(12) Uiso 1 1 d D . . . .
H1 H 0.960(5) 0.3193(13) 0.538(8) 0.044(10) Uiso 1 1 d D . . . .
H4B H 0.689(4) 0.217(2) 0.034(5) 0.031(9) Uiso 1 1 d D . . . .
H3A H 1.093(4) 0.017(3) 0.871(8) 0.050(11) Uiso 1 1 d D . . . .
H3 H 0.782(4) 0.061(3) 0.329(9) 0.061(13) Uiso 1 1 d D . . . .

loop_
_atom_site_aniso_label
_atom_site_aniso_U_11
_atom_site_aniso_U_22
_atom_site_aniso_U_33
_atom_site_aniso_U_23
_atom_site_aniso_U_13
_atom_site_aniso_U_12
S1 0.0241(4) 0.0138(4) 0.0243(4) 0.000 0.000 0.0010(3)
N4 0.0335(13) 0.0272(13) 0.0297(14) 0.0054(11) -0.0028(12) -0.0026(11)
N3 0.0248(12) 0.0222(11) 0.0231(11) -0.0009(9) -0.0019(10) -0.0035(9)
N1 0.0274(11) 0.0212(11) 0.0338(12) -0.0051(12) -0.0010(13) -0.0020(8)
N2 0.0276(12) 0.0297(12) 0.0296(14) -0.0070(11) -0.0021(11) 0.0014(10)
O1 0.0371(12) 0.0224(9) 0.0341(12) 0.0068(10) -0.0022(10) 0.0039(9)
O2 0.0324(11) 0.0245(10) 0.0385(13) 0.0013(9) 0.0103(10) -0.0010(8)
C1 0.0224(13) 0.0187(11) 0.0273(14) -0.0024(12) 0.0067(11) -0.0005(10)
C2 0.0218(12) 0.0263(13) 0.0226(12) -0.0044(11) 0.0018(11) 0.0007(11)
C3 0.034(2) 0.026(2) 0.021(2) 0.000 0.000 0.0022(17)

loop_
_atom_type_symbol
_atom_type_description
_atom_type_scat_dispersion_real
_atom_type_scat_dispersion_imag
_atom_type_scat_source
C C 0.0033 0.0016 'International Tables Vol C Tables 4.2.6.8 and 6.1.1.4'
H H 0.0000 0.0000 'International Tables Vol C Tables 4.2.6.8 and 6.1.1.4'
N N 0.0061 0.0033 'International Tables Vol C Tables 4.2.6.8 and 6.1.1.4'
O O 0.0106 0.0060 'International Tables Vol C Tables 4.2.6.8 and 6.1.1.4'
S S 0.1246 0.1234 'International Tables Vol C Tables 4.2.6.8 and 6.1.1.4'

loop_
_geom_angle_atom_site_label_1
_geom_angle_atom_site_label_2
_geom_angle_atom_site_label_3
_geom_angle
_geom_angle_site_symmetry_1
_geom_angle_site_symmetry_3
O1 S1 O1 112.0(2) . 2_765
O1 S1 O2 108.96(12) . .
O1 S1 O2 109.20(12) 2_765 .
O1 S1 O2 109.20(12) . 2_765
O1 S1 O2 108.96(12) 2_765 2_765
O2 S1 O2 108.5(2) . 2_765
C1 N4 H4A 120(3) . .
C1 N4 H4B 125(2) . .
H4A N4 H4B 114(4) . .
C1 N3 C2 106.3(2) . .
C1 N3 H3 122(3) . .
C2 N3 H3 129(3) . .
C1 N1 N2 111.9(2) . .
C1 N1 H1 132(3) . .
N2 N1 H1 116(3) . .
C2 N2 N1 104.1(2) . .
N4 C1 N1 127.5(3) . .
N4 C1 N3 126.4(3) . .
N1 C1 N3 106.0(2) . .
N2 C2 N3 111.6(2) . .
N2 C2 C3 122.1(3) . .
N3 C2 C3 126.1(2) . .
C2 C3 C2 118.3(3) 2_755 .
C2 C3 H3A 111(2) 2_755 .
C2 C3 H3A 106(2) . .
C2 C3 H3A 106(2) 2_755 2_755
C2 C3 H3A 111(2) . 2_755
H3A C3 H3A 104(5) . 2_755

loop_
_geom_bond_atom_site_label_1
_geom_bond_atom_site_label_2
_geom_bond_distance
_geom_bond_site_symmetry_2
S1 O1 1.466(2) .
S1 O1 1.466(2) 2_765
S1 O2 1.491(2) .
S1 O2 1.491(2) 2_765
N4 C1 1.315(4) .
N4 H4A 0.832(13) .
N4 H4B 0.840(13) .
N3 C1 1.356(3) .
N3 C2 1.375(4) .
N3 H3 0.841(13) .
N1 C1 1.324(4) .
N1 N2 1.374(4) .
N1 H1 0.845(13) .
N2 C2 1.298(3) .
C2 C3 1.492(4) .
C3 H3A 0.96(2) .
C3 H3A 0.96(2) 2_755

loop_
_geom_hbond_atom_site_label_D
_geom_hbond_atom_site_label_H
_geom_hbond_atom_site_label_A
_geom_hbond_distance_DH
_geom_hbond_distance_HA
_geom_hbond_distance_DA
_geom_hbond_angle_DHA
_geom_hbond_site_symmetry_A
_geom_hbond_publ_flag
N3 H3 O2 0.841(13) 1.875(14) 2.713(3) 175(4) 4_645 yes
N4 H4B O1 0.840(13) 2.172(17) 2.973(4) 159(3) 4_645 yes
N4 H4B N2 0.840(13) 2.55(3) 3.064(4) 120(3) 3_454 yes
N1 H1 O1 0.845(13) 2.13(3) 2.823(3) 139(4) 2_766 yes
N4 H4A O2 0.832(13) 2.07(2) 2.830(3) 153(4) . yes

loop_
_geom_torsion_atom_site_label_1
_geom_torsion_atom_site_label_2
_geom_torsion_atom_site_label_3
_geom_torsion_atom_site_label_4
_geom_torsion
_geom_torsion_site_symmetry_1
_geom_torsion_site_symmetry_2
_geom_torsion_site_symmetry_3
_geom_torsion_site_symmetry_4
C1 N1 N2 C2 -1.6(3) . . . .
N2 N1 C1 N4 -178.4(3) . . . .
N2 N1 C1 N3 1.1(3) . . . .
C2 N3 C1 N4 179.3(3) . . . .
C2 N3 C1 N1 -0.1(3) . . . .
N1 N2 C2 N3 1.5(3) . . . .
N1 N2 C2 C3 -173.4(2) . . . .
C1 N3 C2 N2 -0.9(3) . . . .
C1 N3 C2 C3 173.8(3) . . . .
N2 C2 C3 C2 -140.2(3) . . . 2_755
N3 C2 C3 C2 45.7(2) . . . 2_755
